data_4131334
loop_
_publ_author_name
'Ohtawa, Masaki'
'Krambis, Michael J.'
'Cerne, Rok'
'Schkeryantz, Jeffrey M.'
'Witkin, Jeffrey M.'
'Shenvi, Ryan A.'

_publ_section_title
;
 Synthesis of (-)-11-O-Debenzoyltashironin: Neurotrophic Sesquiterpenes
 Cause Hyperexcitation.
;
_journal_issue 28
_journal_name_full 'Journal of the American Chemical Society'
_journal_page_first 9637
_journal_page_last 9644
_journal_paper_doi 10.1021/jacs.7b04206
_journal_volume 139
_journal_year 2017
_chemical_formula_moiety 'C17 H27 N O3'
_chemical_formula_sum 'C17 H27 N O3'
_chemical_formula_weight 293.39
_space_group_crystal_system triclinic
_space_group_IT_number 2
_space_group_name_Hall '-P 1'
_space_group_name_H-M_alt 'P -1'
_atom_sites_solution_hydrogens mixed
_audit_creation_date 2016-08-05
_audit_creation_method
;
Olex2 1.2-beta
(compiled 2016.07.26 svn.r3321 for OlexSys, GUI svn.r5206)
;
_cell_angle_alpha 114.0100(10)
_cell_angle_beta 92.2250(10)
_cell_angle_gamma 94.5560(10)
_cell_formula_units_Z 2
_cell_length_a 7.8097(3)
_cell_length_b 9.8942(4)
_cell_length_c 11.0840(4)
_cell_measurement_reflns_used 9958
_cell_measurement_temperature 100(2)
_cell_measurement_theta_max 27.00
_cell_measurement_theta_min 2.33
_cell_volume 777.51(5)
_computing_cell_refinement 'SAINT v8.34A (Bruker, 2013)'
_computing_data_collection 'APEX2 v2013.6-2 (Bruker, 2013)'
_computing_data_reduction 'SAINT v8.34A (Bruker, 2013)'
_computing_molecular_graphics 'Olex2 (Dolomanov et al., 2009)'
_computing_publication_material 'Olex2 (Dolomanov et al., 2009)'
_computing_structure_refinement 'ShelXL (Sheldrick, 2015)'
_computing_structure_solution 'ShelXT (Sheldrick, 2008)'
_diffrn_ambient_temperature 100.0
_diffrn_detector 'Bruker APEX-II CCD'
_diffrn_detector_area_resol_mean 7.9
_diffrn_detector_type 'CCD Area Detector'
_diffrn_measured_fraction_theta_full 1.000
_diffrn_measured_fraction_theta_max 0.998
_diffrn_measurement_device 'Kappa Four-Circle Diffractometer'
_diffrn_measurement_device_type 'Bruker APEX II Ultra'
_diffrn_measurement_method '\w and \f scans'
_diffrn_radiation_monochromator 'Double Bounce Multilayer Mirrors'
_diffrn_radiation_probe x-ray
_diffrn_radiation_type MoK\a
_diffrn_radiation_wavelength 0.71073
_diffrn_reflns_av_R_equivalents 0.0269
_diffrn_reflns_av_unetI/netI 0.0121
_diffrn_reflns_Laue_measured_fraction_full 1.000
_diffrn_reflns_Laue_measured_fraction_max 0.998
_diffrn_reflns_limit_h_max 7
_diffrn_reflns_limit_h_min -9
_diffrn_reflns_limit_k_max 12
_diffrn_reflns_limit_k_min -12
_diffrn_reflns_limit_l_max 14
_diffrn_reflns_limit_l_min -14
_diffrn_reflns_number 26716
_diffrn_reflns_point_group_measured_fraction_full 1.000
_diffrn_reflns_point_group_measured_fraction_max 0.998
_diffrn_reflns_theta_full 26.000
_diffrn_reflns_theta_max 26.727
_diffrn_reflns_theta_min 2.018
_diffrn_source 'Micro Focus Rotating Anode'
_diffrn_source_type 'Bruker TXS'
_diffrn_standards_number 0
_exptl_absorpt_coefficient_mu 0.085
_exptl_absorpt_correction_T_max 0.7455
_exptl_absorpt_correction_T_min 0.7188
_exptl_absorpt_correction_type multi-scan
_exptl_absorpt_process_details
;
SADABS-2014/5 (Bruker,2014/5) was used for absorption correction.
wR2(int) was 0.0683 before and 0.0319 after correction.
The Ratio of minimum to maximum transmission is 0.9642.
The \l/2 correction factor is Not present.
;
_exptl_crystal_colour colourless
_exptl_crystal_colour_primary colourless
_exptl_crystal_density_diffrn 1.253
_exptl_crystal_description irregular
_exptl_crystal_F_000 320
_exptl_crystal_size_max 0.2
_exptl_crystal_size_mid 0.09
_exptl_crystal_size_min 0.07
_refine_diff_density_max 0.361
_refine_diff_density_min -0.158
_refine_diff_density_rms 0.042
_refine_ls_extinction_method none
_refine_ls_goodness_of_fit_ref 1.061
_refine_ls_hydrogen_treatment mixed
_refine_ls_matrix_type full
_refine_ls_number_parameters 199
_refine_ls_number_reflns 3312
_refine_ls_number_restraints 0
_refine_ls_restrained_S_all 1.061
_refine_ls_R_factor_all 0.0401
_refine_ls_R_factor_gt 0.0369
_refine_ls_shift/su_max 0.000
_refine_ls_shift/su_mean 0.000
_refine_ls_structure_factor_coef Fsqd
_refine_ls_weighting_details 'w=1/[\s^2^(Fo^2^)+(0.0493P)^2^+0.2925P] where P=(Fo^2^+2Fc^2^)/3'
_refine_ls_weighting_scheme calc
_refine_ls_wR_factor_gt 0.0956
_refine_ls_wR_factor_ref 0.0986
_reflns_Friedel_coverage 0.000
_reflns_number_gt 3033
_reflns_number_total 3312
_reflns_threshold_expression 'I > 2\s(I)'
_cod_data_source_file ja7b04206_si_008.cif
_cod_data_source_block shenvi82
_cod_depositor_comments
;
The following automatic conversions were performed:

data item '_diffrn_radiation_probe' value 'X-ray' was changed to
'x-ray' in accordance with the
/home/saulius/struct/COD-crude-data/automatic-downloads/DataCite-retrospective/ACS/depositions/lib/dictionaries/cif_core.dic
dictionary named 'cif_core.dic' version 2.4.2 last updated on
2011-04-26.

Automatic conversion script
Id: cif_fix_values 6909 2019-04-08 15:41:33Z antanas 
;
_cod_database_code 4131334
_shelx_space_group_comment
;
The symmetry employed for this shelxl refinement is uniquely defined
by the following loop, which should always be used as a source of
symmetry information in preference to the above space-group names.
They are only intended as comments.
;
_olex2_refinement_description
;
1. Fixed Uiso
 At 1.2 times of:
  All C(H) groups, All C(H,H) groups
 At 1.5 times of:
  All C(H,H,H) groups
2.a Ternary CH refined with riding coordinates:
 C3(H3A), C12(H12)
2.b Secondary CH2 refined with riding coordinates:
 C14(H14A,H14B), C5(H5A,H5B), C1(H1A,H1B), C11(H11A,H11B)
2.c Aromatic/amide H refined with riding coordinates:
 C10(H10)
2.d Idealised Me refined as rotating group:
 C13(H13A,H13B,H13C), C8(H8A,H8B,H8C), C9(H9A,H9B,H9C), C16(H16A,H16B,H16C),
 C17(H17A,H17B,H17C)
;
_shelx_shelxl_version_number 2014/7
_olex2_submission_special_instructions 'No special instructions were received'

loop_
_space_group_symop_operation_xyz
'x, y, z'
'-x, -y, -z'

loop_
_atom_site_label
_atom_site_type_symbol
_atom_site_fract_x
_atom_site_fract_y
_atom_site_fract_z
_atom_site_U_iso_or_equiv
_atom_site_adp_type
_atom_site_occupancy
_atom_site_site_symmetry_order
_atom_site_calc_flag
_atom_site_refinement_flags_posn
O2 O 0.03955(11) 0.73058(9) 0.63403(8) 0.02270(19) Uani 1 1 d .
O1 O 0.53601(10) 0.42386(10) 0.72805(8) 0.0264(2) Uani 1 1 d .
O3 O 0.58160(10) 0.72386(10) 0.87923(9) 0.0266(2) Uani 1 1 d .
N1 N 0.46187(12) 0.24098(11) 0.52627(10) 0.0216(2) Uani 1 1 d .
C6 C 0.14815(13) 0.46860(11) 0.74374(10) 0.0150(2) Uani 1 1 d .
C7 C 0.23546(13) 0.57744(12) 0.87823(10) 0.0162(2) Uani 1 1 d .
C4 C 0.04580(13) 0.69249(12) 0.72553(10) 0.0170(2) Uani 1 1 d .
C2 C 0.27088(14) 0.74343(11) 0.91514(10) 0.0172(2) Uani 1 1 d .
C14 C 0.26203(13) 0.42994(12) 0.62379(10) 0.0168(2) Uani 1 1 d .
H14A H 0.1912 0.3589 0.5437 0.020 Uiso 1 1 calc R
H14B H 0.2905 0.5220 0.6106 0.020 Uiso 1 1 calc R
C3 C 0.11216(14) 0.79999(11) 0.86517(10) 0.0180(2) Uani 1 1 d .
H3A H 0.0180 0.7996 0.9237 0.022 Uiso 1 1 calc R
C15 C 0.42902(14) 0.36437(12) 0.63136(11) 0.0188(2) Uani 1 1 d .
C5 C -0.00870(13) 0.53579(11) 0.70802(11) 0.0173(2) Uani 1 1 d .
H5A H -0.0534 0.4747 0.6151 0.021 Uiso 1 1 calc R
H5B H -0.1018 0.5359 0.7662 0.021 Uiso 1 1 calc R
C12 C 0.08872(14) 0.33074(12) 0.77247(11) 0.0176(2) Uani 1 1 d .
H12 H -0.0268 0.3476 0.8087 0.021 Uiso 1 1 calc R
C10 C 0.26937(14) 0.50702(12) 0.95492(11) 0.0199(2) Uani 1 1 d .
H10 H 0.3221 0.5552 1.0426 0.024 Uiso 1 1 calc R
C13 C 0.06742(14) 0.17866(12) 0.65573(11) 0.0202(2) Uani 1 1 d .
H13A H -0.0020 0.1837 0.5824 0.030 Uiso 1 1 calc GR
H13B H 0.0096 0.1051 0.6828 0.030 Uiso 1 1 calc GR
H13C H 0.1810 0.1494 0.6269 0.030 Uiso 1 1 calc GR
C8 C 0.30290(15) 0.82839(13) 1.06609(11) 0.0220(2) Uani 1 1 d .
H8A H 0.2073 0.8007 1.1090 0.033 Uiso 1 1 calc GR
H8B H 0.3111 0.9356 1.0897 0.033 Uiso 1 1 calc GR
H8C H 0.4107 0.8031 1.0959 0.033 Uiso 1 1 calc GR
C1 C 0.43061(14) 0.77827(13) 0.85043(11) 0.0207(2) Uani 1 1 d .
H1A H 0.4046 0.7347 0.7532 0.025 Uiso 1 1 calc R
H1B H 0.4527 0.8875 0.8808 0.025 Uiso 1 1 calc R
C9 C 0.14235(16) 0.95873(12) 0.87456(12) 0.0236(2) Uani 1 1 d .
H9A H 0.2198 0.9609 0.8078 0.035 Uiso 1 1 calc GR
H9B H 0.1945 1.0250 0.9630 0.035 Uiso 1 1 calc GR
H9C H 0.0321 0.9920 0.8589 0.035 Uiso 1 1 calc GR
C11 C 0.21482(15) 0.34260(12) 0.88719(11) 0.0220(2) Uani 1 1 d .
H11A H 0.1571 0.3059 0.9477 0.026 Uiso 1 1 calc R
H11B H 0.3145 0.2860 0.8539 0.026 Uiso 1 1 calc R
C16 C 0.35200(15) 0.17128(14) 0.40187(11) 0.0248(3) Uani 1 1 d .
H16A H 0.2380 0.1378 0.4195 0.037 Uiso 1 1 calc GR
H16B H 0.4043 0.0858 0.3396 0.037 Uiso 1 1 calc GR
H16C H 0.3403 0.2437 0.3634 0.037 Uiso 1 1 calc GR
C17 C 0.62920(15) 0.18498(14) 0.52897(13) 0.0277(3) Uani 1 1 d .
H17A H 0.7121 0.2311 0.4892 0.042 Uiso 1 1 calc GR
H17B H 0.6173 0.0768 0.4786 0.042 Uiso 1 1 calc GR
H17C H 0.6702 0.2096 0.6209 0.042 Uiso 1 1 calc GR
H3 H 0.561(2) 0.624(2) 0.8389(19) 0.053(5) Uiso 1 1 d .

loop_
_atom_site_aniso_label
_atom_site_aniso_U_11
_atom_site_aniso_U_22
_atom_site_aniso_U_33
_atom_site_aniso_U_23
_atom_site_aniso_U_13
_atom_site_aniso_U_12
O2 0.0263(4) 0.0228(4) 0.0208(4) 0.0114(3) -0.0033(3) 0.0019(3)
O1 0.0186(4) 0.0315(5) 0.0236(4) 0.0061(4) -0.0040(3) 0.0035(3)
O3 0.0180(4) 0.0297(5) 0.0306(5) 0.0122(4) -0.0038(3) -0.0030(3)
N1 0.0169(5) 0.0239(5) 0.0222(5) 0.0072(4) 0.0021(4) 0.0045(4)
C6 0.0145(5) 0.0142(5) 0.0160(5) 0.0064(4) -0.0010(4) 0.0003(4)
C7 0.0142(5) 0.0174(5) 0.0155(5) 0.0058(4) -0.0001(4) -0.0007(4)
C4 0.0140(5) 0.0179(5) 0.0192(5) 0.0075(4) 0.0001(4) 0.0038(4)
C2 0.0191(5) 0.0162(5) 0.0152(5) 0.0062(4) -0.0017(4) -0.0019(4)
C14 0.0167(5) 0.0181(5) 0.0154(5) 0.0069(4) -0.0004(4) 0.0013(4)
C3 0.0211(5) 0.0152(5) 0.0170(5) 0.0063(4) 0.0005(4) 0.0009(4)
C15 0.0162(5) 0.0210(5) 0.0196(5) 0.0092(4) 0.0011(4) 0.0004(4)
C5 0.0155(5) 0.0156(5) 0.0192(5) 0.0061(4) -0.0026(4) 0.0007(4)
C12 0.0176(5) 0.0163(5) 0.0196(5) 0.0084(4) 0.0008(4) 0.0006(4)
C10 0.0218(5) 0.0201(5) 0.0171(5) 0.0075(4) -0.0013(4) 0.0002(4)
C13 0.0213(5) 0.0160(5) 0.0226(5) 0.0078(4) -0.0004(4) -0.0003(4)
C8 0.0267(6) 0.0198(5) 0.0161(5) 0.0051(4) -0.0020(4) -0.0029(4)
C1 0.0195(5) 0.0214(5) 0.0201(5) 0.0086(4) -0.0012(4) -0.0035(4)
C9 0.0314(6) 0.0153(5) 0.0231(6) 0.0071(4) 0.0002(5) 0.0012(4)
C11 0.0270(6) 0.0199(5) 0.0208(5) 0.0108(4) -0.0022(4) 0.0006(4)
C16 0.0235(6) 0.0267(6) 0.0193(5) 0.0043(5) 0.0028(4) 0.0030(5)
C17 0.0185(6) 0.0293(6) 0.0339(7) 0.0105(5) 0.0046(5) 0.0072(5)

loop_
_atom_type_symbol
_atom_type_description
_atom_type_scat_dispersion_real
_atom_type_scat_dispersion_imag
_atom_type_scat_source
C C 0.0033 0.0016 'International Tables Vol C Tables 4.2.6.8 and 6.1.1.4'
H H 0.0000 0.0000 'International Tables Vol C Tables 4.2.6.8 and 6.1.1.4'
N N 0.0061 0.0033 'International Tables Vol C Tables 4.2.6.8 and 6.1.1.4'
O O 0.0106 0.0060 'International Tables Vol C Tables 4.2.6.8 and 6.1.1.4'

loop_
_geom_angle_atom_site_label_1
_geom_angle_atom_site_label_2
_geom_angle_atom_site_label_3
_geom_angle
C1 O3 H3 105.3(12)
C15 N1 C16 124.43(9)
C15 N1 C17 117.90(10)
C17 N1 C16 117.10(9)
C7 C6 C14 115.91(8)
C7 C6 C5 109.41(8)
C7 C6 C12 101.84(8)
C14 C6 C12 113.06(8)
C5 C6 C14 105.65(8)
C5 C6 C12 111.05(8)
C2 C7 C6 122.53(9)
C10 C7 C6 110.83(9)
C10 C7 C2 126.63(10)
O2 C4 C3 122.02(10)
O2 C4 C5 122.57(10)
C5 C4 C3 115.40(9)
C7 C2 C3 109.61(8)
C7 C2 C8 110.12(9)
C7 C2 C1 111.37(9)
C8 C2 C3 109.38(9)
C8 C2 C1 108.46(9)
C1 C2 C3 107.85(8)
C6 C14 H14A 107.8
C6 C14 H14B 107.8
H14A C14 H14B 107.2
C15 C14 C6 117.93(9)
C15 C14 H14A 107.8
C15 C14 H14B 107.8
C4 C3 C2 110.88(8)
C4 C3 H3A 106.6
C4 C3 C9 110.64(9)
C2 C3 H3A 106.6
C9 C3 C2 114.96(9)
C9 C3 H3A 106.6
O1 C15 N1 120.32(10)
O1 C15 C14 121.68(10)
N1 C15 C14 117.94(9)
C6 C5 H5A 109.8
C6 C5 H5B 109.8
C4 C5 C6 109.36(8)
C4 C5 H5A 109.8
C4 C5 H5B 109.8
H5A C5 H5B 108.3
C6 C12 H12 106.6
C13 C12 C6 117.49(9)
C13 C12 H12 106.6
C13 C12 C11 114.40(9)
C11 C12 C6 104.46(8)
C11 C12 H12 106.6
C7 C10 H10 123.8
C7 C10 C11 112.45(10)
C11 C10 H10 123.8
C12 C13 H13A 109.5
C12 C13 H13B 109.5
C12 C13 H13C 109.5
H13A C13 H13B 109.5
H13A C13 H13C 109.5
H13B C13 H13C 109.5
C2 C8 H8A 109.5
C2 C8 H8B 109.5
C2 C8 H8C 109.5
H8A C8 H8B 109.5
H8A C8 H8C 109.5
H8B C8 H8C 109.5
O3 C1 C2 114.14(9)
O3 C1 H1A 108.7
O3 C1 H1B 108.7
C2 C1 H1A 108.7
C2 C1 H1B 108.7
H1A C1 H1B 107.6
C3 C9 H9A 109.5
C3 C9 H9B 109.5
C3 C9 H9C 109.5
H9A C9 H9B 109.5
H9A C9 H9C 109.5
H9B C9 H9C 109.5
C12 C11 H11A 111.2
C12 C11 H11B 111.2
C10 C11 C12 102.65(9)
C10 C11 H11A 111.2
C10 C11 H11B 111.2
H11A C11 H11B 109.1
N1 C16 H16A 109.5
N1 C16 H16B 109.5
N1 C16 H16C 109.5
H16A C16 H16B 109.5
H16A C16 H16C 109.5
H16B C16 H16C 109.5
N1 C17 H17A 109.5
N1 C17 H17B 109.5
N1 C17 H17C 109.5
H17A C17 H17B 109.5
H17A C17 H17C 109.5
H17B C17 H17C 109.5

loop_
_geom_bond_atom_site_label_1
_geom_bond_atom_site_label_2
_geom_bond_distance
O2 C4 1.2179(13)
O1 C15 1.2378(14)
O3 C1 1.4120(14)
O3 H3 0.90(2)
N1 C15 1.3523(15)
N1 C16 1.4674(15)
N1 C17 1.4633(14)
C6 C7 1.5313(14)
C6 C14 1.5610(14)
C6 C5 1.5509(14)
C6 C12 1.5625(14)
C7 C2 1.5210(14)
C7 C10 1.3312(15)
C4 C3 1.5185(15)
C4 C5 1.5054(14)
C2 C3 1.5702(15)
C2 C8 1.5356(14)
C2 C1 1.5465(15)
C14 H14A 0.9900
C14 H14B 0.9900
C14 C15 1.5162(14)
C3 H3A 1.0000
C3 C9 1.5296(15)
C5 H5A 0.9900
C5 H5B 0.9900
C12 H12 1.0000
C12 C13 1.5249(15)
C12 C11 1.5374(15)
C10 H10 0.9500
C10 C11 1.5042(15)
C13 H13A 0.9800
C13 H13B 0.9800
C13 H13C 0.9800
C8 H8A 0.9800
C8 H8B 0.9800
C8 H8C 0.9800
C1 H1A 0.9900
C1 H1B 0.9900
C9 H9A 0.9800
C9 H9B 0.9800
C9 H9C 0.9800
C11 H11A 0.9900
C11 H11B 0.9900
C16 H16A 0.9800
C16 H16B 0.9800
C16 H16C 0.9800
C17 H17A 0.9800
C17 H17B 0.9800
C17 H17C 0.9800

loop_
_geom_hbond_atom_site_label_D
_geom_hbond_atom_site_label_H
_geom_hbond_atom_site_label_A
_geom_hbond_distance_DH
_geom_hbond_distance_HA
_geom_hbond_distance_DA
_geom_hbond_angle_DHA
O3 H3 O1 0.90(2) 1.84(2) 2.7355(13) 168.6(18)

loop_
_geom_torsion_atom_site_label_1
_geom_torsion_atom_site_label_2
_geom_torsion_atom_site_label_3
_geom_torsion_atom_site_label_4
_geom_torsion
O2 C4 C3 C2 -120.86(11)
O2 C4 C3 C9 7.92(15)
O2 C4 C5 C6 117.79(11)
C6 C7 C2 C3 41.21(13)
C6 C7 C2 C8 161.58(9)
C6 C7 C2 C1 -78.05(12)
C6 C7 C10 C11 0.76(13)
C6 C14 C15 O1 -51.37(14)
C6 C14 C15 N1 131.24(10)
C6 C12 C11 C10 26.58(11)
C7 C6 C14 C15 57.43(12)
C7 C6 C5 C4 49.67(11)
C7 C6 C12 C13 -154.01(9)
C7 C6 C12 C11 -26.05(10)
C7 C2 C3 C4 -43.58(11)
C7 C2 C3 C9 -170.01(9)
C7 C2 C1 O3 -55.44(12)
C7 C10 C11 C12 -17.75(13)
C2 C7 C10 C11 179.11(10)
C14 C6 C7 C2 74.66(12)
C14 C6 C7 C10 -106.91(11)
C14 C6 C5 C4 -75.76(10)
C14 C6 C12 C13 -28.95(13)
C14 C6 C12 C11 99.01(10)
C3 C4 C5 C6 -61.26(12)
C3 C2 C1 O3 -175.75(9)
C5 C6 C7 C2 -44.62(12)
C5 C6 C7 C10 133.81(10)
C5 C6 C14 C15 178.74(9)
C5 C6 C12 C13 89.60(11)
C5 C6 C12 C11 -142.44(9)
C5 C4 C3 C2 58.20(12)
C5 C4 C3 C9 -173.01(9)
C12 C6 C7 C2 -162.20(9)
C12 C6 C7 C10 16.23(11)
C12 C6 C14 C15 -59.61(12)
C12 C6 C5 C4 161.30(9)
C10 C7 C2 C3 -136.96(11)
C10 C7 C2 C8 -16.58(15)
C10 C7 C2 C1 103.78(13)
C13 C12 C11 C10 156.41(9)
C8 C2 C3 C4 -164.40(9)
C8 C2 C3 C9 69.17(11)
C8 C2 C1 O3 65.89(12)
C1 C2 C3 C4 77.83(10)
C1 C2 C3 C9 -48.60(12)
C16 N1 C15 O1 -173.45(10)
C16 N1 C15 C14 3.97(16)
C17 N1 C15 O1 -2.42(16)
C17 N1 C15 C14 175.00(10)
